data_4325843
loop_
_publ_author_name
'Jian Hu'
'Minh-Hai Nguyen'
'John H. K. Yip'

_publ_section_title
;
 Metallacyclophanes of 1,6-Bis(diphenylphosphino)pyrene: Excimeric
 Emission and Effect of Oxygen on Stability of the Rings
;
_journal_name_full 'Inorganic Chemistry'
_journal_page_first 7429
_journal_page_last 7439
_journal_paper_doi 10.1021/ic102441b
_journal_volume 50
_journal_year 2011
_chemical_formula_sum 'C94 H81 Cu2 F12 N5 O1.5 P6'
_chemical_formula_weight 1845.54
_chemical_name_common 2
_chemical_name_systematic
; 
 ? 
;
_space_group_IT_number 14
_symmetry_cell_setting monoclinic
_symmetry_space_group_name_Hall '-P 2ybc'
_symmetry_space_group_name_H-M 'P 1 21/c 1'
_atom_sites_solution_hydrogens geom
_atom_sites_solution_primary direct
_atom_sites_solution_secondary difmap
_audit_creation_method SHELXL-97
_cell_angle_alpha 90.00
_cell_angle_beta 106.8990(10)
_cell_angle_gamma 90.00
_cell_formula_units_Z 4
_cell_length_a 19.8148(9)
_cell_length_b 20.6818(8)
_cell_length_c 22.1823(10)
_cell_measurement_reflns_used 1675
_cell_measurement_temperature 213(2)
_cell_measurement_theta_max 19.16
_cell_measurement_theta_min 2.36
_cell_volume 8697.9(7)
_computing_cell_refinement 'Bruker SMART'
_computing_data_collection 'Bruker SMART'
_computing_data_reduction 'Bruker SAINT'
_computing_molecular_graphics 'Bruker SHELXTL'
_computing_publication_material 'Bruker SHELXTL'
_computing_structure_refinement 'SHELXL-97 (Sheldrick, 1997)'
_computing_structure_solution 'SHELXS-97 (Sheldrick, 1990)'
_diffrn_ambient_temperature 213(2)
_diffrn_measured_fraction_theta_full 1.000
_diffrn_measured_fraction_theta_max 1.000
_diffrn_measurement_device_type 'CCD area detector'
_diffrn_measurement_method 'phi and omega scans'
_diffrn_radiation_monochromator graphite
_diffrn_radiation_source 'fine-focus sealed tube'
_diffrn_radiation_type MoK\a
_diffrn_radiation_wavelength 0.71073
_diffrn_reflns_av_R_equivalents 0.1228
_diffrn_reflns_av_sigmaI/netI 0.1365
_diffrn_reflns_limit_h_max 23
_diffrn_reflns_limit_h_min -19
_diffrn_reflns_limit_k_max 24
_diffrn_reflns_limit_k_min -20
_diffrn_reflns_limit_l_max 24
_diffrn_reflns_limit_l_min -26
_diffrn_reflns_number 50486
_diffrn_reflns_theta_full 25.00
_diffrn_reflns_theta_max 25.00
_diffrn_reflns_theta_min 1.37
_exptl_absorpt_coefficient_mu 0.677
_exptl_absorpt_correction_T_max 0.9354
_exptl_absorpt_correction_T_min 0.7284
_exptl_absorpt_correction_type 'Sadabs, (Sheldrick 2001)'
_exptl_crystal_colour YELLOW
_exptl_crystal_density_diffrn 1.409
_exptl_crystal_density_meas 0
_exptl_crystal_description BLOCK
_exptl_crystal_F_000 3792
_exptl_crystal_size_max 0.50
_exptl_crystal_size_mid 0.14
_exptl_crystal_size_min 0.10
_refine_diff_density_max 1.018
_refine_diff_density_min -0.435
_refine_diff_density_rms 0.093
_refine_ls_extinction_method none
_refine_ls_goodness_of_fit_ref 1.012
_refine_ls_hydrogen_treatment mixed
_refine_ls_matrix_type full
_refine_ls_number_parameters 1089
_refine_ls_number_reflns 15324
_refine_ls_number_restraints 0
_refine_ls_restrained_S_all 1.012
_refine_ls_R_factor_all 0.1723
_refine_ls_R_factor_gt 0.0868
_refine_ls_shift/su_max 0.000
_refine_ls_shift/su_mean 0.000
_refine_ls_structure_factor_coef Fsqd
_refine_ls_weighting_details 'calc w=1/[\s^2^(Fo^2^)+(0.0927P)^2^+1.0881P] where P=(Fo^2^+2Fc^2^)/3'
_refine_ls_weighting_scheme calc
_refine_ls_wR_factor_gt 0.1828
_refine_ls_wR_factor_ref 0.2194
_reflns_number_gt 7844
_reflns_number_total 15324
_reflns_threshold_expression >2sigma(I)
_cod_data_source_file ic102441b_si_002_2.cif
_cod_data_source_block 5348
_cod_original_formula_sum 'C94 H81 Cu2 F12 N5 O1.50 P6'
_cod_database_code 4325843

loop_
_symmetry_equiv_pos_as_xyz
'x, y, z'
'-x, y+1/2, -z+1/2'
'-x, -y, -z'
'x, -y-1/2, z-1/2'

loop_
_atom_site_label
_atom_site_type_symbol
_atom_site_fract_x
_atom_site_fract_y
_atom_site_fract_z
_atom_site_U_iso_or_equiv
_atom_site_adp_type
_atom_site_occupancy
_atom_site_symmetry_multiplicity
_atom_site_calc_flag
_atom_site_refinement_flags
Cu1 Cu 0.49294(4) 0.26231(4) 0.42493(4) 0.0360(2) Uani 1 1 d .
Cu1B Cu -0.03913(4) 0.24632(4) 0.47634(4) 0.0327(2) Uani 1 1 d .
P1 P 0.49566(9) 0.21739(8) 0.51869(8) 0.0305(4) Uani 1 1 d .
P2 P 0.04456(8) 0.28240(8) 0.56581(8) 0.0276(4) Uani 1 1 d .
P1B P 0.41061(9) 0.22433(8) 0.33537(8) 0.0322(4) Uani 1 1 d .
P2B P -0.04283(9) 0.28948(8) 0.38120(8) 0.0286(4) Uani 1 1 d .
N1 N 0.5871(3) 0.2648(3) 0.4033(3) 0.0412(15) Uani 1 1 d .
N2 N 0.4823(3) 0.3604(3) 0.4263(3) 0.0401(15) Uani 1 1 d .
N1B N -0.1310(3) 0.2464(3) 0.5008(3) 0.0377(14) Uani 1 1 d .
N2B N -0.0342(3) 0.1485(3) 0.4611(3) 0.0430(16) Uani 1 1 d .
C1 C 0.4058(3) 0.2005(3) 0.5193(3) 0.0274(15) Uani 1 1 d .
C2 C 0.3782(3) 0.1397(3) 0.4994(3) 0.0373(17) Uani 1 1 d .
H2 H 0.4072 0.1086 0.4884 0.045 Uiso 1 1 calc R
C3 C 0.3093(4) 0.1238(3) 0.4954(3) 0.0350(17) Uani 1 1 d .
H3 H 0.2926 0.0820 0.4826 0.042 Uiso 1 1 calc R
C4 C 0.1935(3) 0.1537(3) 0.5078(3) 0.0307(16) Uani 1 1 d .
H4 H 0.1758 0.1123 0.4948 0.037 Uiso 1 1 calc R
C5 C 0.1516(3) 0.1968(3) 0.5235(3) 0.0279(15) Uani 1 1 d .
H5 H 0.1055 0.1846 0.5224 0.033 Uiso 1 1 calc R
C6 C 0.1314(3) 0.3070(3) 0.5619(3) 0.0264(15) Uani 1 1 d .
C7 C 0.1576(3) 0.3689(3) 0.5777(3) 0.0338(17) Uani 1 1 d .
H7 H 0.1291 0.3995 0.5900 0.041 Uiso 1 1 calc R
C8 C 0.2240(3) 0.3870(3) 0.5760(3) 0.0324(17) Uani 1 1 d .
H8 H 0.2394 0.4297 0.5859 0.039 Uiso 1 1 calc R
C9 C 0.3377(3) 0.3595(3) 0.5566(3) 0.0268(15) Uani 1 1 d .
H9 H 0.3529 0.4027 0.5631 0.032 Uiso 1 1 calc R
C10 C 0.3811(3) 0.3152(3) 0.5447(3) 0.0317(16) Uani 1 1 d .
H10 H 0.4267 0.3278 0.5448 0.038 Uiso 1 1 calc R
C15 C 0.2897(3) 0.2322(3) 0.5279(3) 0.0223(14) Uani 1 1 d .
C16 C 0.2441(3) 0.2792(3) 0.5431(3) 0.0241(15) Uani 1 1 d .
C17 C 0.6355(4) 0.2779(4) 0.3894(3) 0.0445(19) Uani 1 1 d .
C18 C 0.6976(4) 0.2970(5) 0.3709(5) 0.082(3) Uani 1 1 d .
H18A H 0.6921 0.3413 0.3560 0.123 Uiso 1 1 calc R
H18B H 0.7026 0.2688 0.3376 0.123 Uiso 1 1 calc R
H18C H 0.7392 0.2936 0.4070 0.123 Uiso 1 1 calc R
C19 C 0.4810(4) 0.4144(4) 0.4204(4) 0.0456(19) Uani 1 1 d .
C20 C 0.4818(5) 0.4849(4) 0.4128(5) 0.085(3) Uani 1 1 d .
H20A H 0.5280 0.5016 0.4353 0.127 Uiso 1 1 calc R
H20B H 0.4464 0.5043 0.4295 0.127 Uiso 1 1 calc R
H20C H 0.4714 0.4954 0.3684 0.127 Uiso 1 1 calc R
C3A C 0.2641(3) 0.1688(3) 0.5101(3) 0.0308(16) Uani 1 1 d .
C5A C 0.1749(3) 0.2618(3) 0.5423(3) 0.0250(15) Uani 1 1 d .
C8A C 0.2683(3) 0.3426(3) 0.5597(3) 0.0287(16) Uani 1 1 d .
C10A C 0.3606(3) 0.2486(3) 0.5316(3) 0.0262(15) Uani 1 1 d .
C1B C 0.3222(3) 0.1999(3) 0.3382(3) 0.0291(16) Uani 1 1 d .
C2B C 0.2979(3) 0.1371(3) 0.3231(3) 0.0342(17) Uani 1 1 d .
H2B H 0.3272 0.1066 0.3118 0.041 Uiso 1 1 calc R
C3B C 0.2311(3) 0.1189(3) 0.3244(3) 0.0370(18) Uani 1 1 d .
H3B H 0.2157 0.0762 0.3142 0.044 Uiso 1 1 calc R
C4B C 0.1166(3) 0.1455(3) 0.3421(3) 0.0291(16) Uani 1 1 d .
H4B H 0.1012 0.1026 0.3335 0.035 Uiso 1 1 calc R
C5B C 0.0727(3) 0.1900(3) 0.3555(3) 0.0301(16) Uani 1 1 d .
H5B H 0.0277 0.1769 0.3566 0.036 Uiso 1 1 calc R
C6B C 0.0471(3) 0.3048(3) 0.3787(3) 0.0252(15) Uani 1 1 d .
C7B C 0.0742(3) 0.3666(3) 0.3978(3) 0.0311(16) Uani 1 1 d .
H7B H 0.0445 0.3983 0.4069 0.037 Uiso 1 1 calc R
C8B C 0.1436(3) 0.3818(3) 0.4037(3) 0.0315(16) Uani 1 1 d .
H8B H 0.1605 0.4234 0.4171 0.038 Uiso 1 1 calc R
C9B C 0.2593(3) 0.3522(3) 0.3936(3) 0.0283(15) Uani 1 1 d .
H9B H 0.2770 0.3933 0.4079 0.034 Uiso 1 1 calc R
C10B C 0.3018(3) 0.3094(3) 0.3770(3) 0.0267(15) Uani 1 1 d .
H10B H 0.3476 0.3225 0.3782 0.032 Uiso 1 1 calc R
C15B C 0.2091(3) 0.2271(3) 0.3570(3) 0.0211(14) Uani 1 1 d .
C16B C 0.1638(3) 0.2735(3) 0.3719(3) 0.0242(15) Uani 1 1 d .
C17B C -0.1771(4) 0.2432(3) 0.5212(3) 0.0356(17) Uani 1 1 d .
C18B C -0.2368(4) 0.2396(4) 0.5469(4) 0.055(2) Uani 1 1 d .
H18D H -0.2569 0.2824 0.5469 0.082 Uiso 1 1 calc R
H18E H -0.2210 0.2233 0.5898 0.082 Uiso 1 1 calc R
H18F H -0.2723 0.2108 0.5213 0.082 Uiso 1 1 calc R
C19B C -0.0402(4) 0.0982(4) 0.4429(4) 0.057(2) Uani 1 1 d .
C20B C -0.0515(6) 0.0319(5) 0.4186(6) 0.136(5) Uani 1 1 d .
H20D H -0.0868 0.0111 0.4344 0.203 Uiso 1 1 calc R
H20E H -0.0075 0.0080 0.4326 0.203 Uiso 1 1 calc R
H20F H -0.0674 0.0329 0.3730 0.203 Uiso 1 1 calc R
C3C C 0.1863(3) 0.1633(3) 0.3408(3) 0.0281(15) Uani 1 1 d .
C5C C 0.0928(3) 0.2567(3) 0.3682(3) 0.0262(15) Uani 1 1 d .
C8C C 0.1887(3) 0.3370(3) 0.3901(3) 0.0223(14) Uani 1 1 d .
C10C C 0.2801(3) 0.2446(3) 0.3575(3) 0.0244(14) Uani 1 1 d .
C1D C 0.4407(3) 0.1540(3) 0.3011(3) 0.0356(17) Uani 1 1 d .
C2D C 0.4934(4) 0.1165(4) 0.3392(4) 0.055(2) Uani 1 1 d .
H2D H 0.5123 0.1271 0.3820 0.066 Uiso 1 1 calc R
C3D C 0.5185(5) 0.0634(4) 0.3151(5) 0.072(3) Uani 1 1 d .
H3D H 0.5552 0.0389 0.3418 0.086 Uiso 1 1 calc R
C4D C 0.4927(5) 0.0457(4) 0.2554(5) 0.078(3) Uani 1 1 d .
H4D H 0.5100 0.0087 0.2401 0.094 Uiso 1 1 calc R
C5D C 0.4398(7) 0.0828(5) 0.2162(5) 0.112(5) Uani 1 1 d .
H5D H 0.4213 0.0714 0.1736 0.135 Uiso 1 1 calc R
C6D C 0.4142(5) 0.1361(4) 0.2390(4) 0.073(3) Uani 1 1 d .
H6D H 0.3781 0.1607 0.2119 0.087 Uiso 1 1 calc R
C1E C 0.3914(3) 0.2829(3) 0.2703(3) 0.0309(16) Uani 1 1 d .
C2E C 0.4446(4) 0.3256(3) 0.2675(3) 0.0347(17) Uani 1 1 d .
H2E H 0.4878 0.3249 0.2994 0.042 Uiso 1 1 calc R
C3E C 0.4345(4) 0.3688(3) 0.2186(4) 0.0441(19) Uani 1 1 d .
H3E H 0.4713 0.3965 0.2164 0.053 Uiso 1 1 calc R
C4E C 0.3704(4) 0.3715(3) 0.1730(4) 0.047(2) Uani 1 1 d .
H4E H 0.3632 0.4015 0.1399 0.056 Uiso 1 1 calc R
C5E C 0.3170(4) 0.3303(3) 0.1757(3) 0.0428(19) Uani 1 1 d .
H5E H 0.2732 0.3323 0.1446 0.051 Uiso 1 1 calc R
C6E C 0.3274(3) 0.2858(3) 0.2242(3) 0.0311(16) Uani 1 1 d .
H6E H 0.2908 0.2575 0.2257 0.037 Uiso 1 1 calc R
C1F C 0.5407(3) 0.1398(3) 0.5366(3) 0.0352(17) Uani 1 1 d .
C2F C 0.5899(4) 0.1227(3) 0.5065(3) 0.0437(19) Uani 1 1 d .
H2F H 0.5972 0.1498 0.4749 0.052 Uiso 1 1 calc R
C3F C 0.6284(4) 0.0667(4) 0.5217(4) 0.061(2) Uani 1 1 d .
H3F H 0.6616 0.0558 0.5006 0.074 Uiso 1 1 calc R
C4F C 0.6185(4) 0.0272(3) 0.5674(4) 0.052(2) Uani 1 1 d .
H4F H 0.6453 -0.0109 0.5778 0.063 Uiso 1 1 calc R
C5F C 0.5702(4) 0.0421(4) 0.5981(4) 0.056(2) Uani 1 1 d .
H5F H 0.5636 0.0145 0.6297 0.068 Uiso 1 1 calc R
C6F C 0.5314(4) 0.0977(3) 0.5826(4) 0.048(2) Uani 1 1 d .
H6F H 0.4976 0.1076 0.6034 0.057 Uiso 1 1 calc R
C1G C 0.5385(3) 0.2616(3) 0.5912(3) 0.0326(16) Uani 1 1 d .
C2G C 0.5891(4) 0.3066(3) 0.5886(4) 0.0443(19) Uani 1 1 d .
H2G H 0.5993 0.3147 0.5505 0.053 Uiso 1 1 calc R
C3G C 0.6249(4) 0.3397(4) 0.6433(4) 0.059(2) Uani 1 1 d .
H3G H 0.6598 0.3699 0.6419 0.071 Uiso 1 1 calc R
C4G C 0.6102(4) 0.3290(4) 0.6987(4) 0.059(2) Uani 1 1 d .
H4G H 0.6345 0.3521 0.7350 0.071 Uiso 1 1 calc R
C5G C 0.5591(4) 0.2839(4) 0.7013(4) 0.059(2) Uani 1 1 d .
H5G H 0.5487 0.2763 0.7394 0.071 Uiso 1 1 calc R
C6G C 0.5238(4) 0.2501(3) 0.6476(3) 0.048(2) Uani 1 1 d .
H6G H 0.4897 0.2192 0.6493 0.057 Uiso 1 1 calc R
C1H C 0.0669(3) 0.2236(3) 0.6303(3) 0.0302(16) Uani 1 1 d .
C2H C 0.1319(3) 0.2237(3) 0.6761(3) 0.0352(17) Uani 1 1 d .
H2H H 0.1662 0.2549 0.6755 0.042 Uiso 1 1 calc R
C3H C 0.1448(4) 0.1769(3) 0.7228(3) 0.0404(18) Uani 1 1 d .
H3H H 0.1884 0.1773 0.7544 0.048 Uiso 1 1 calc R
C4H C 0.0972(4) 0.1308(3) 0.7246(3) 0.0450(19) Uani 1 1 d .
H4H H 0.1081 0.0987 0.7559 0.054 Uiso 1 1 calc R
C5H C 0.0315(4) 0.1316(3) 0.6790(3) 0.046(2) Uani 1 1 d .
H5H H -0.0031 0.1012 0.6806 0.055 Uiso 1 1 calc R
C6H C 0.0176(4) 0.1774(3) 0.6318(3) 0.0389(18) Uani 1 1 d .
H6H H -0.0260 0.1769 0.6003 0.047 Uiso 1 1 calc R
C1I C 0.0128(3) 0.3522(3) 0.6001(3) 0.0326(17) Uani 1 1 d .
C2I C 0.0277(4) 0.3638(3) 0.6643(4) 0.049(2) Uani 1 1 d .
H2I H 0.0578 0.3356 0.6933 0.059 Uiso 1 1 calc R
C3I C -0.0013(5) 0.4160(3) 0.6858(4) 0.061(2) Uani 1 1 d .
H3I H 0.0078 0.4225 0.7293 0.074 Uiso 1 1 calc R
C4I C -0.0427(5) 0.4584(4) 0.6448(5) 0.064(3) Uani 1 1 d .
H4I H -0.0614 0.4946 0.6600 0.077 Uiso 1 1 calc R
C5I C -0.0572(4) 0.4488(4) 0.5824(5) 0.074(3) Uani 1 1 d .
H5I H -0.0865 0.4781 0.5542 0.088 Uiso 1 1 calc R
C6I C -0.0293(4) 0.3965(3) 0.5593(4) 0.063(3) Uani 1 1 d .
H6I H -0.0391 0.3908 0.5156 0.075 Uiso 1 1 calc R
C1J C -0.0867(3) 0.2424(3) 0.3102(3) 0.0333(16) Uani 1 1 d .
C2J C -0.0705(4) 0.2483(3) 0.2538(3) 0.0428(19) Uani 1 1 d .
H2J H -0.0335 0.2754 0.2509 0.051 Uiso 1 1 calc R
C3J C -0.1090(4) 0.2141(4) 0.2019(4) 0.058(2) Uani 1 1 d .
H3J H -0.0984 0.2180 0.1635 0.069 Uiso 1 1 calc R
C4J C -0.1631(4) 0.1742(4) 0.2063(4) 0.060(2) Uani 1 1 d .
H4J H -0.1891 0.1507 0.1709 0.073 Uiso 1 1 calc R
C5J C -0.1788(4) 0.1687(4) 0.2611(4) 0.056(2) Uani 1 1 d .
H5J H -0.2161 0.1415 0.2633 0.067 Uiso 1 1 calc R
C6J C -0.1415(3) 0.2020(3) 0.3140(4) 0.0399(18) Uani 1 1 d .
H6J H -0.1528 0.1976 0.3521 0.048 Uiso 1 1 calc R
C1K C -0.0887(3) 0.3665(3) 0.3591(3) 0.0302(16) Uani 1 1 d .
C2K C -0.0850(4) 0.4017(3) 0.3070(4) 0.048(2) Uani 1 1 d .
H2K H -0.0545 0.3886 0.2838 0.057 Uiso 1 1 calc R
C3K C -0.1266(4) 0.4563(3) 0.2894(4) 0.053(2) Uani 1 1 d .
H3K H -0.1244 0.4796 0.2536 0.063 Uiso 1 1 calc R
C4K C -0.1709(4) 0.4772(3) 0.3226(4) 0.053(2) Uani 1 1 d .
H4K H -0.1978 0.5150 0.3105 0.063 Uiso 1 1 calc R
C5K C -0.1751(4) 0.4424(3) 0.3732(4) 0.051(2) Uani 1 1 d .
H5K H -0.2063 0.4557 0.3956 0.062 Uiso 1 1 calc R
C6K C -0.1340(4) 0.3875(3) 0.3923(3) 0.0360(17) Uani 1 1 d .
H6K H -0.1369 0.3645 0.4280 0.043 Uiso 1 1 calc R
C1S C 0.7232(12) -0.0150(7) 0.2185(7) 0.287(16) Uani 1 1 d .
H1S1 H 0.6787 0.0078 0.2030 0.430 Uiso 1 1 calc R
H1S2 H 0.7160 -0.0606 0.2085 0.430 Uiso 1 1 calc R
H1S3 H 0.7569 0.0024 0.1986 0.430 Uiso 1 1 calc R
C2S C 0.7479(8) -0.0076(5) 0.2808(7) 0.130(5) Uani 1 1 d .
H2S1 H 0.7995 -0.0051 0.2917 0.156 Uiso 1 1 calc R
H2S2 H 0.7365 -0.0468 0.3005 0.156 Uiso 1 1 calc R
C3S C 0.7396(7) 0.0584(6) 0.3749(6) 0.115(4) Uani 1 1 d .
H3S1 H 0.7169 0.0253 0.3940 0.138 Uiso 1 1 calc R
H3S2 H 0.7906 0.0555 0.3947 0.138 Uiso 1 1 calc R
C4S C 0.7157(6) 0.1204(5) 0.3872(5) 0.105(4) Uani 1 1 d .
H4S1 H 0.7057 0.1465 0.3493 0.158 Uiso 1 1 calc R
H4S2 H 0.7519 0.1412 0.4206 0.158 Uiso 1 1 calc R
H4S3 H 0.6731 0.1157 0.4000 0.158 Uiso 1 1 calc R
P3 P 0.29397(12) 0.55699(9) 0.48954(11) 0.0489(6) Uani 1 1 d .
F1 F 0.3244(3) 0.5332(3) 0.5607(3) 0.1019(19) Uani 1 1 d .
F2 F 0.3486(4) 0.6118(4) 0.5066(4) 0.175(4) Uani 1 1 d .
F3 F 0.2641(3) 0.5829(4) 0.4218(3) 0.131(3) Uani 1 1 d .
F4 F 0.2382(4) 0.5045(3) 0.4780(3) 0.138(3) Uani 1 1 d .
F5 F 0.2419(4) 0.6027(3) 0.5093(4) 0.146(3) Uani 1 1 d .
F6 F 0.3457(4) 0.5138(4) 0.4709(4) 0.172(4) Uani 1 1 d .
O1S O 0.7244(5) 0.0460(3) 0.3087(4) 0.125(3) Uani 1 1 d .
P4 P -0.15221(14) 0.04857(12) 0.58460(13) 0.0737(8) Uani 1 1 d .
F7 F -0.1423(4) 0.1115(3) 0.6260(3) 0.126(2) Uani 1 1 d .
F8 F -0.2101(3) 0.0207(5) 0.6097(5) 0.222(6) Uani 1 1 d .
F9 F -0.1611(8) -0.0088(4) 0.5427(5) 0.279(7) Uani 1 1 d .
F10 F -0.0930(4) 0.0748(3) 0.5578(3) 0.120(2) Uani 1 1 d .
F11 F -0.0962(3) 0.0148(2) 0.6399(3) 0.108(2) Uani 1 1 d .
F12 F -0.2083(4) 0.0881(4) 0.5330(4) 0.200(5) Uani 1 1 d .
N1S N 0.6343(9) 0.3965(8) 0.2509(6) 0.156(6) Uani 1 1 d .
C6S C 0.6698(9) 0.3764(8) 0.2245(7) 0.121(6) Uani 1 1 d .
C5S C 0.7152(6) 0.3468(6) 0.1918(6) 0.121(5) Uani 1 1 d .
H5SA H 0.7102 0.3693 0.1524 0.182 Uiso 1 1 calc R
H5SB H 0.7022 0.3018 0.1833 0.182 Uiso 1 1 calc R
H5SC H 0.7639 0.3495 0.2178 0.182 Uiso 1 1 calc R
O1W O 0.5839(13) 0.4321(11) 0.3358(12) 0.220(10) Uiso 0.50 1 d P

loop_
_atom_site_aniso_label
_atom_site_aniso_U_11
_atom_site_aniso_U_22
_atom_site_aniso_U_33
_atom_site_aniso_U_23
_atom_site_aniso_U_13
_atom_site_aniso_U_12
Cu1 0.0278(5) 0.0472(5) 0.0345(5) 0.0028(4) 0.0114(4) 0.0016(4)
Cu1B 0.0282(5) 0.0373(5) 0.0335(5) 0.0016(4) 0.0101(4) 0.0001(4)
P1 0.0264(10) 0.0380(10) 0.0293(11) -0.0024(8) 0.0115(8) -0.0016(8)
P2 0.0202(9) 0.0313(9) 0.0313(11) 0.0005(8) 0.0076(8) 0.0027(7)
P1B 0.0239(10) 0.0416(10) 0.0326(11) 0.0031(8) 0.0105(8) 0.0035(8)
P2B 0.0231(10) 0.0331(9) 0.0316(11) 0.0024(7) 0.0112(8) 0.0017(7)
N1 0.026(3) 0.058(4) 0.039(4) 0.006(3) 0.008(3) 0.004(3)
N2 0.036(4) 0.046(4) 0.035(4) 0.001(3) 0.005(3) -0.005(3)
N1B 0.030(3) 0.043(3) 0.045(4) 0.005(3) 0.018(3) 0.003(3)
N2B 0.040(4) 0.044(4) 0.048(4) 0.009(3) 0.018(3) 0.004(3)
C1 0.025(4) 0.029(3) 0.028(4) -0.001(3) 0.007(3) -0.002(3)
C2 0.033(4) 0.043(4) 0.040(5) -0.010(3) 0.017(4) 0.002(3)
C3 0.037(4) 0.036(4) 0.032(4) -0.011(3) 0.011(3) -0.004(3)
C4 0.027(4) 0.029(3) 0.036(4) -0.005(3) 0.010(3) -0.006(3)
C5 0.013(3) 0.035(4) 0.034(4) -0.004(3) 0.005(3) -0.006(3)
C6 0.020(4) 0.033(4) 0.027(4) 0.003(3) 0.007(3) -0.002(3)
C7 0.040(4) 0.029(4) 0.034(4) 0.000(3) 0.013(3) 0.006(3)
C8 0.028(4) 0.023(3) 0.046(5) -0.009(3) 0.012(3) -0.009(3)
C9 0.019(4) 0.029(3) 0.031(4) 0.000(3) 0.005(3) -0.007(3)
C10 0.028(4) 0.037(4) 0.031(4) -0.001(3) 0.008(3) -0.002(3)
C15 0.021(3) 0.031(3) 0.015(3) 0.001(3) 0.006(3) -0.003(3)
C16 0.028(4) 0.026(3) 0.017(3) -0.002(3) 0.005(3) -0.003(3)
C17 0.033(5) 0.064(5) 0.035(5) 0.007(4) 0.009(4) -0.002(4)
C18 0.041(5) 0.117(8) 0.099(8) 0.022(6) 0.039(5) 0.007(5)
C19 0.041(5) 0.050(5) 0.047(5) -0.001(4) 0.015(4) 0.005(4)
C20 0.107(8) 0.061(6) 0.098(8) 0.021(5) 0.049(7) 0.022(6)
C3A 0.033(4) 0.036(4) 0.025(4) -0.003(3) 0.011(3) 0.001(3)
C5A 0.024(4) 0.027(3) 0.022(4) 0.002(3) 0.004(3) -0.002(3)
C8A 0.024(4) 0.033(4) 0.026(4) -0.003(3) 0.003(3) -0.007(3)
C10A 0.029(4) 0.032(3) 0.021(4) 0.000(3) 0.011(3) -0.003(3)
C1B 0.021(4) 0.037(4) 0.025(4) 0.005(3) 0.000(3) 0.003(3)
C2B 0.028(4) 0.042(4) 0.036(4) -0.011(3) 0.014(3) 0.002(3)
C3B 0.034(4) 0.035(4) 0.040(5) -0.006(3) 0.008(4) -0.001(3)
C4B 0.028(4) 0.023(3) 0.036(4) -0.006(3) 0.010(3) -0.002(3)
C5B 0.028(4) 0.029(4) 0.030(4) -0.003(3) 0.003(3) -0.007(3)
C6B 0.019(3) 0.037(4) 0.023(4) 0.001(3) 0.012(3) -0.002(3)
C7B 0.027(4) 0.035(4) 0.033(4) -0.005(3) 0.011(3) 0.004(3)
C8B 0.034(4) 0.024(3) 0.033(4) -0.005(3) 0.004(3) -0.002(3)
C9B 0.025(4) 0.038(4) 0.019(4) 0.000(3) 0.002(3) -0.002(3)
C10B 0.020(4) 0.039(4) 0.022(4) 0.000(3) 0.008(3) -0.002(3)
C15B 0.021(3) 0.027(3) 0.013(3) -0.001(2) 0.000(3) 0.002(3)
C16B 0.024(4) 0.031(3) 0.016(3) 0.004(3) 0.002(3) 0.003(3)
C17B 0.030(4) 0.036(4) 0.038(4) 0.003(3) 0.007(4) 0.005(3)
C18B 0.037(5) 0.073(6) 0.062(6) 0.005(4) 0.028(4) 0.003(4)
C19B 0.050(5) 0.052(5) 0.074(7) -0.001(5) 0.025(5) -0.003(4)
C20B 0.160(12) 0.065(7) 0.190(15) -0.052(8) 0.064(11) -0.015(7)
C3C 0.026(4) 0.029(3) 0.028(4) 0.001(3) 0.005(3) 0.003(3)
C5C 0.026(4) 0.031(3) 0.019(3) 0.001(3) 0.003(3) 0.000(3)
C8C 0.022(4) 0.026(3) 0.019(4) 0.001(3) 0.007(3) -0.002(3)
C10C 0.017(3) 0.032(3) 0.024(4) 0.003(3) 0.006(3) 0.007(3)
C1D 0.026(4) 0.046(4) 0.037(5) 0.017(3) 0.014(3) 0.011(3)
C2D 0.039(5) 0.056(5) 0.063(6) 0.008(4) 0.002(4) 0.015(4)
C3D 0.068(7) 0.067(6) 0.087(8) 0.018(5) 0.032(6) 0.029(5)
C4D 0.114(9) 0.061(6) 0.084(8) 0.009(6) 0.065(7) 0.044(6)
C5D 0.189(13) 0.098(8) 0.058(7) 0.019(6) 0.050(8) 0.086(8)
C6D 0.113(8) 0.076(6) 0.033(5) 0.005(4) 0.025(5) 0.057(6)
C1E 0.031(4) 0.032(4) 0.032(4) -0.003(3) 0.013(3) 0.008(3)
C2E 0.033(4) 0.042(4) 0.032(4) -0.008(3) 0.014(3) 0.000(3)
C3E 0.053(5) 0.042(4) 0.043(5) -0.003(4) 0.024(4) -0.002(4)
C4E 0.066(6) 0.040(4) 0.038(5) 0.004(3) 0.022(4) 0.006(4)
C5E 0.045(5) 0.055(5) 0.025(4) 0.001(3) 0.004(4) 0.011(4)
C6E 0.030(4) 0.033(4) 0.028(4) 0.000(3) 0.004(3) 0.007(3)
C1F 0.023(4) 0.044(4) 0.040(5) -0.001(3) 0.011(3) 0.000(3)
C2F 0.035(4) 0.053(5) 0.044(5) 0.000(4) 0.015(4) 0.008(4)
C3F 0.060(6) 0.069(6) 0.062(6) -0.006(5) 0.029(5) 0.030(5)
C4F 0.052(5) 0.038(4) 0.058(6) -0.002(4) 0.004(5) 0.011(4)
C5F 0.060(6) 0.050(5) 0.063(6) 0.012(4) 0.023(5) 0.009(4)
C6F 0.053(5) 0.047(4) 0.053(5) 0.006(4) 0.031(4) 0.006(4)
C1G 0.028(4) 0.032(4) 0.040(4) -0.004(3) 0.015(3) -0.010(3)
C2G 0.033(4) 0.059(5) 0.043(5) -0.005(4) 0.015(4) -0.008(4)
C3G 0.043(5) 0.071(6) 0.064(6) -0.007(5) 0.017(5) -0.025(4)
C4G 0.053(6) 0.076(6) 0.040(5) -0.017(4) 0.000(4) -0.021(5)
C5G 0.062(6) 0.080(6) 0.040(5) -0.004(4) 0.022(4) -0.019(5)
C6G 0.053(5) 0.051(5) 0.039(5) -0.002(4) 0.015(4) -0.019(4)
C1H 0.029(4) 0.029(3) 0.034(4) -0.006(3) 0.010(3) 0.001(3)
C2H 0.032(4) 0.040(4) 0.031(4) 0.002(3) 0.006(3) 0.000(3)
C3H 0.036(4) 0.054(5) 0.027(4) -0.009(3) 0.003(3) -0.004(4)
C4H 0.056(5) 0.041(4) 0.036(5) 0.004(3) 0.010(4) -0.001(4)
C5H 0.048(5) 0.047(4) 0.043(5) -0.001(4) 0.013(4) -0.018(4)
C6H 0.033(4) 0.045(4) 0.036(5) 0.000(3) 0.005(4) 0.002(3)
C1I 0.027(4) 0.025(3) 0.048(5) -0.001(3) 0.015(3) 0.000(3)
C2I 0.072(6) 0.041(4) 0.041(5) 0.007(4) 0.024(4) 0.017(4)
C3I 0.101(7) 0.041(5) 0.053(6) -0.001(4) 0.039(5) 0.019(5)
C4I 0.073(7) 0.051(5) 0.072(7) -0.010(5) 0.026(5) 0.024(5)
C5I 0.060(6) 0.056(5) 0.081(8) -0.007(5) -0.016(5) 0.030(5)
C6I 0.070(6) 0.044(5) 0.055(6) -0.010(4) -0.013(5) 0.021(4)
C1J 0.029(4) 0.038(4) 0.026(4) 0.002(3) -0.002(3) 0.010(3)
C2J 0.033(4) 0.048(4) 0.040(5) 0.002(4) 0.000(4) -0.004(3)
C3J 0.046(5) 0.089(6) 0.035(5) -0.013(4) 0.007(4) 0.005(5)
C4J 0.054(6) 0.061(5) 0.054(6) -0.018(4) -0.003(5) -0.014(4)
C5J 0.041(5) 0.061(5) 0.058(6) 0.001(4) 0.000(5) -0.010(4)
C6J 0.025(4) 0.044(4) 0.049(5) 0.002(4) 0.008(4) -0.005(3)
C1K 0.018(4) 0.035(4) 0.035(4) 0.001(3) 0.003(3) 0.000(3)
C2K 0.054(5) 0.044(4) 0.052(5) 0.010(4) 0.027(4) 0.003(4)
C3K 0.063(6) 0.049(5) 0.045(5) 0.020(4) 0.014(4) 0.021(4)
C4K 0.057(6) 0.040(4) 0.066(6) 0.010(4) 0.026(5) 0.015(4)
C5K 0.048(5) 0.052(5) 0.064(6) 0.002(4) 0.031(4) 0.019(4)
C6K 0.043(4) 0.033(4) 0.036(4) 0.000(3) 0.017(4) 0.001(3)
C1S 0.63(5) 0.129(12) 0.066(10) -0.013(9) 0.054(17) 0.180(19)
C2S 0.191(14) 0.058(7) 0.175(15) 0.014(8) 0.107(12) 0.011(8)
C3S 0.108(10) 0.144(12) 0.098(11) 0.021(9) 0.039(8) 0.006(9)
C4S 0.136(11) 0.105(9) 0.090(9) -0.010(7) 0.056(8) 0.000(8)
P3 0.0503(14) 0.0400(11) 0.0561(15) 0.0011(10) 0.0152(11) -0.0102(10)
F1 0.116(5) 0.116(4) 0.069(4) 0.015(3) 0.018(4) 0.001(4)
F2 0.177(8) 0.154(6) 0.161(8) 0.034(5) -0.003(6) -0.117(6)
F3 0.099(5) 0.227(7) 0.063(4) 0.067(4) 0.018(4) 0.021(5)
F4 0.138(6) 0.114(5) 0.144(6) -0.004(4) 0.009(5) -0.080(4)
F5 0.176(7) 0.119(5) 0.155(7) -0.008(5) 0.066(6) 0.069(5)
F6 0.138(6) 0.256(9) 0.139(7) -0.025(6) 0.065(5) 0.095(6)
O1S 0.208(9) 0.062(5) 0.092(6) -0.006(4) 0.025(6) 0.010(5)
P4 0.0720(19) 0.0637(16) 0.076(2) 0.0182(14) 0.0069(15) -0.0288(14)
F7 0.137(6) 0.097(4) 0.154(7) -0.010(4) 0.055(5) 0.017(4)
F8 0.068(5) 0.289(10) 0.269(12) 0.190(10) -0.012(6) -0.065(6)
F9 0.52(2) 0.130(7) 0.208(10) -0.114(7) 0.129(12) -0.155(10)
F10 0.142(6) 0.132(5) 0.111(5) -0.003(4) 0.075(5) -0.037(4)
F11 0.084(4) 0.080(4) 0.146(6) 0.041(4) 0.011(4) -0.010(3)
F12 0.139(7) 0.195(8) 0.197(9) 0.110(7) -0.057(6) -0.058(6)
N1S 0.200(16) 0.168(13) 0.082(10) 0.014(8) 0.012(9) 0.050(11)
C6S 0.132(15) 0.127(13) 0.074(12) 0.005(9) -0.016(10) 0.024(10)
C5S 0.131(12) 0.122(10) 0.119(12) 0.020(8) 0.050(10) 0.008(9)

loop_
_atom_type_symbol
_atom_type_description
_atom_type_scat_dispersion_real
_atom_type_scat_dispersion_imag
_atom_type_scat_source
C C 0.0033 0.0016 'International Tables Vol C Tables 4.2.6.8 and 6.1.1.4'
H H 0.0000 0.0000 'International Tables Vol C Tables 4.2.6.8 and 6.1.1.4'
N N 0.0061 0.0033 'International Tables Vol C Tables 4.2.6.8 and 6.1.1.4'
F F 0.0171 0.0103 'International Tables Vol C Tables 4.2.6.8 and 6.1.1.4'
P P 0.1023 0.0942 'International Tables Vol C Tables 4.2.6.8 and 6.1.1.4'
Cu Cu 0.3201 1.2651 'International Tables Vol C Tables 4.2.6.8 and 6.1.1.4'
O O 0.0106 0.0060 'International Tables Vol C Tables 4.2.6.8 and 6.1.1.4'

loop_
_geom_angle_atom_site_label_1
_geom_angle_atom_site_label_2
_geom_angle_atom_site_label_3
_geom_angle
N2 Cu1 N1 94.7(2)
N2 Cu1 P1 111.66(17)
N1 Cu1 P1 116.32(16)
N2 Cu1 P1B 107.51(16)
N1 Cu1 P1B 105.64(17)
P1 Cu1 P1B 118.20(7)
N1B Cu1B N2B 97.6(2)
N1B Cu1B P2B 117.06(16)
N2B Cu1B P2B 102.91(18)
N1B Cu1B P2 104.15(17)
N2B Cu1B P2 113.72(17)
P2B Cu1B P2 119.50(7)
C1 P1 C1F 104.3(3)
C1 P1 C1G 107.2(3)
C1F P1 C1G 100.1(3)
C1 P1 Cu1 108.9(2)
C1F P1 Cu1 116.2(2)
C1G P1 Cu1 118.9(2)
C6 P2 C1I 104.1(3)
C6 P2 C1H 101.9(3)
C1I P2 C1H 103.6(3)
C6 P2 Cu1B 120.1(2)
C1I P2 Cu1B 111.4(2)
C1H P2 Cu1B 114.0(2)
C1D P1B C1E 102.5(3)
C1D P1B C1B 103.0(3)
C1E P1B C1B 103.0(3)
C1D P1B Cu1 113.3(2)
C1E P1B Cu1 112.6(2)
C1B P1B Cu1 120.3(2)
C6B P2B C1K 104.7(3)
C6B P2B C1J 106.7(3)
C1K P2B C1J 99.1(3)
C6B P2B Cu1B 109.2(2)
C1K P2B Cu1B 118.0(2)
C1J P2B Cu1B 117.8(2)
C17 N1 Cu1 167.3(6)
C19 N2 Cu1 170.1(6)
C17B N1B Cu1B 171.5(6)
C19B N2B Cu1B 167.4(7)
C2 C1 C10A 118.9(6)
C2 C1 P1 117.9(5)
C10A C1 P1 122.7(4)
C3 C2 C1 121.7(6)
C2 C3 C3A 121.1(6)
C5 C4 C3A 121.8(6)
C4 C5 C5A 121.8(6)
C7 C6 C5A 118.0(6)
C7 C6 P2 122.3(5)
C5A C6 P2 119.7(4)
C8 C7 C6 122.2(6)
C7 C8 C8A 120.6(6)
C10 C9 C8A 121.4(6)
C9 C10 C10A 122.5(6)
C3A C15 C10A 120.2(6)
C3A C15 C16 119.6(5)
C10A C15 C16 120.2(5)
C8A C16 C5A 119.7(6)
C8A C16 C15 120.2(6)
C5A C16 C15 120.1(5)
N1 C17 C18 178.1(9)
N2 C19 C20 178.1(9)
C3 C3A C15 118.7(6)
C3 C3A C4 122.6(6)
C15 C3A C4 118.7(6)
C16 C5A C6 120.1(5)
C16 C5A C5 117.9(5)
C6 C5A C5 122.0(6)
C8 C8A C16 119.3(6)
C8 C8A C9 122.5(5)
C16 C8A C9 118.2(6)
C1 C10A C15 119.3(5)
C1 C10A C10 123.6(6)
C15 C10A C10 117.0(5)
C10C C1B C2B 119.7(6)
C10C C1B P1B 119.3(5)
C2B C1B P1B 120.9(5)
C3B C2B C1B 121.0(6)
C2B C3B C3C 120.7(6)
C5B C4B C3C 120.7(6)
C4B C5B C5C 122.3(6)
C7B C6B C5C 119.0(5)
C7B C6B P2B 116.1(5)
C5C C6B P2B 124.2(4)
C8B C7B C6B 121.2(6)
C7B C8B C8C 121.3(6)
C10B C9B C8C 121.8(6)
C9B C10B C10C 122.7(6)
C3C C15B C16B 121.0(6)
C3C C15B C10C 118.3(5)
C16B C15B C10C 120.6(5)
C15B C16B C8C 120.0(6)
C15B C16B C5C 120.2(5)
C8C C16B C5C 119.8(5)
N1B C17B C18B 179.4(8)
N2B C19B C20B 177.5(10)
C3B C3C C15B 120.1(6)
C3B C3C C4B 121.5(6)
C15B C3C C4B 118.3(6)
C6B C5C C16B 119.3(5)
C6B C5C C5B 123.6(6)
C16B C5C C5B 117.1(6)
C8B C8C C9B 122.1(5)
C8B C8C C16B 119.3(6)
C9B C8C C16B 118.6(5)
C1B C10C C10B 123.9(6)
C1B C10C C15B 120.0(5)
C10B C10C C15B 116.1(5)
C6D C1D C2D 117.6(7)
C6D C1D P1B 123.9(5)
C2D C1D P1B 118.5(6)
C1D C2D C3D 120.5(8)
C4D C3D C2D 122.1(8)
C3D C4D C5D 118.4(8)
C6D C5D C4D 120.6(10)
C5D C6D C1D 120.8(8)
C6E C1E C2E 119.1(6)
C6E C1E P1B 123.1(5)
C2E C1E P1B 117.8(5)
C3E C2E C1E 120.6(7)
C2E C3E C4E 119.9(7)
C5E C4E C3E 120.0(7)
C4E C5E C6E 120.3(7)
C1E C6E C5E 120.1(6)
C2F C1F C6F 117.2(6)
C2F C1F P1 119.4(5)
C6F C1F P1 123.3(5)
C3F C2F C1F 121.1(7)
C4F C3F C2F 120.1(8)
C3F C4F C5F 120.8(7)
C4F C5F C6F 119.2(8)
C5F C6F C1F 121.7(7)
C2G C1G C6G 120.0(6)
C2G C1G P1 117.2(5)
C6G C1G P1 122.8(5)
C1G C2G C3G 119.1(7)
C4G C3G C2G 121.2(7)
C3G C4G C5G 119.8(7)
C6G C5G C4G 119.6(8)
C5G C6G C1G 120.3(7)
C6H C1H C2H 119.9(6)
C6H C1H P2 117.9(5)
C2H C1H P2 122.2(5)
C3H C2H C1H 118.4(6)
C4H C3H C2H 122.4(7)
C3H C4H C5H 118.8(7)
C6H C5H C4H 119.8(7)
C1H C6H C5H 120.6(6)
C6I C1I C2I 117.6(6)
C6I C1I P2 117.8(6)
C2I C1I P2 124.5(5)
C3I C2I C1I 120.4(7)
C4I C3I C2I 120.7(8)
C5I C4I C3I 120.1(8)
C4I C5I C6I 120.6(8)
C5I C6I C1I 120.5(8)
C2J C1J C6J 119.8(6)
C2J C1J P2B 123.4(5)
C6J C1J P2B 116.7(6)
C3J C2J C1J 119.4(7)
C2J C3J C4J 120.2(8)
C5J C4J C3J 120.2(8)
C4J C5J C6J 121.3(8)
C5J C6J C1J 119.0(7)
C2K C1K C6K 118.6(6)
C2K C1K P2B 122.5(5)
C6K C1K P2B 118.6(5)
C1K C2K C3K 119.5(7)
C4K C3K C2K 121.8(7)
C5K C4K C3K 118.8(7)
C4K C5K C6K 121.0(7)
C1K C6K C5K 120.4(7)
C1S C2S O1S 118.5(12)
C4S C3S O1S 112.1(10)
F6 P3 F4 92.9(5)
F6 P3 F2 91.0(5)
F4 P3 F2 174.9(5)
F6 P3 F3 92.1(4)
F4 P3 F3 91.7(4)
F2 P3 F3 91.5(4)
F6 P3 F5 178.7(5)
F4 P3 F5 88.5(4)
F2 P3 F5 87.7(5)
F3 P3 F5 88.1(4)
F6 P3 F1 89.8(4)
F4 P3 F1 89.7(3)
F2 P3 F1 87.0(4)
F3 P3 F1 177.6(4)
F5 P3 F1 90.0(4)
C2S O1S C3S 126.3(10)
F9 P4 F8 87.8(6)
F9 P4 F11 93.6(6)
F8 P4 F11 89.0(4)
F9 P4 F10 90.2(6)
F8 P4 F10 178.0(6)
F11 P4 F10 90.8(4)
F9 P4 F7 177.0(5)
F8 P4 F7 94.6(6)
F11 P4 F7 88.4(4)
F10 P4 F7 87.4(4)
F9 P4 F12 91.7(6)
F8 P4 F12 90.8(4)
F11 P4 F12 174.7(5)
F10 P4 F12 89.6(4)
F7 P4 F12 86.4(5)
N1S C6S C5S 177(2)

loop_
_geom_bond_atom_site_label_1
_geom_bond_atom_site_label_2
_geom_bond_distance
Cu1 N2 2.041(6)
Cu1 N1 2.058(6)
Cu1 P1 2.264(2)
Cu1 P1B 2.3110(19)
Cu1B N1B 2.044(6)
Cu1B N2B 2.059(6)
Cu1B P2B 2.2729(19)
Cu1B P2 2.3091(18)
P1 C1 1.818(6)
P1 C1F 1.823(7)
P1 C1G 1.831(7)
P2 C6 1.822(6)
P2 C1I 1.826(6)
P2 C1H 1.831(7)
P1B C1D 1.820(7)
P1B C1E 1.838(7)
P1B C1B 1.842(6)
P2B C6B 1.826(6)
P2B C1K 1.830(6)
P2B C1J 1.840(6)
N1 C17 1.123(9)
N2 C19 1.124(8)
N1B C17B 1.134(8)
N2B C19B 1.108(8)
C1 C2 1.390(8)
C1 C10A 1.418(8)
C2 C3 1.383(9)
C3 C3A 1.393(9)
C4 C5 1.332(8)
C4 C3A 1.420(8)
C5 C5A 1.443(8)
C6 C7 1.386(8)
C6 C5A 1.421(8)
C7 C8 1.379(8)
C8 C8A 1.390(9)
C9 C10 1.334(8)
C9 C8A 1.440(8)
C10 C10A 1.439(8)
C15 C3A 1.419(8)
C15 C10A 1.426(8)
C15 C16 1.432(8)
C16 C8A 1.408(8)
C16 C5A 1.413(8)
C17 C18 1.458(10)
C19 C20 1.468(10)
C1B C10C 1.393(8)
C1B C2B 1.393(8)
C2B C3B 1.384(9)
C3B C3C 1.397(9)
C4B C5B 1.357(8)
C4B C3C 1.438(8)
C5B C5C 1.441(8)
C6B C7B 1.404(8)
C6B C5C 1.410(8)
C7B C8B 1.380(8)
C8B C8C 1.380(8)
C9B C10B 1.345(8)
C9B C8C 1.413(8)
C10B C10C 1.437(8)
C15B C3C 1.407(8)
C15B C16B 1.417(8)
C15B C10C 1.448(8)
C16B C8C 1.419(8)
C16B C5C 1.428(8)
C17B C18B 1.457(9)
C19B C20B 1.466(11)
C1D C6D 1.374(10)
C1D C2D 1.375(9)
C2D C3D 1.377(11)
C3D C4D 1.324(12)
C4D C5D 1.384(12)
C5D C6D 1.371(11)
C1E C6E 1.380(8)
C1E C2E 1.389(9)
C2E C3E 1.375(9)
C3E C4E 1.375(10)
C4E C5E 1.374(10)
C5E C6E 1.384(9)
C1F C2F 1.379(9)
C1F C6F 1.393(9)
C2F C3F 1.373(9)
C3F C4F 1.359(11)
C4F C5F 1.363(11)
C5F C6F 1.371(9)
C1G C2G 1.379(9)
C1G C6G 1.385(10)
C2G C3G 1.395(10)
C3G C4G 1.361(11)
C4G C5G 1.391(10)
C5G C6G 1.384(10)
C1H C6H 1.373(9)
C1H C2H 1.389(8)
C2H C3H 1.386(9)
C3H C4H 1.350(9)
C4H C5H 1.397(9)
C5H C6H 1.379(9)
C1I C6I 1.383(9)
C1I C2I 1.390(9)
C2I C3I 1.372(9)
C3I C4I 1.355(10)
C4I C5I 1.344(11)
C5I C6I 1.380(11)
C1J C2J 1.386(10)
C1J C6J 1.391(9)
C2J C3J 1.377(9)
C3J C4J 1.379(11)
C4J C5J 1.343(11)
C5J C6J 1.376(10)
C1K C2K 1.385(9)
C1K C6K 1.386(9)
C2K C3K 1.386(9)
C3K C4K 1.368(10)
C4K C5K 1.356(10)
C5K C6K 1.390(9)
C1S C2S 1.334(16)
C2S O1S 1.412(12)
C3S C4S 1.419(13)
C3S O1S 1.435(13)
P3 F6 1.506(6)
P3 F4 1.517(5)
P3 F2 1.537(6)
P3 F3 1.543(6)
P3 F5 1.553(6)
P3 F1 1.595(6)
P4 F9 1.486(7)
P4 F8 1.527(8)
P4 F11 1.559(6)
P4 F10 1.559(6)
P4 F7 1.572(7)
P4 F12 1.573(7)
N1S C6S 1.117(19)
C6S C5S 1.447(18)
